data_2225447
loop_
_publ_author_name
'Nilsson, Jessica'
'Nordlander, Ebbe'
'Behrens, Ulrich'
'Rehder, Dieter'

_publ_section_title
;
 Hexakis(tetraaquasodium) decavanadate(V) dihydrate
;
_journal_coeditor_code BR2141
_journal_issue 4
_journal_name_full 'Acta Crystallographica Section E'
_journal_page_first i30
_journal_page_last i31
_journal_paper_doi 10.1107/S1600536810010251
_journal_volume 66
_journal_year 2010
_chemical_formula_iupac '[Na (H2 O)4]6 [V10 O28], 2H2 O'
_chemical_formula_moiety '6(H8 Na1 O4 +), V10 O28 6-, 2(H2 O)'
_chemical_formula_structural '(Na (H2 O)4)6 V10 O28, 2(H2 O)'
_chemical_formula_sum 'H52 Na6 O54 V10'
_chemical_formula_weight 1563.76
_chemical_name_systematic
;
Hexakis(tetraaquasodium) decavanadate(V) dihydrate
;
_space_group_IT_number 2
_symmetry_cell_setting triclinic
_symmetry_space_group_name_Hall '-P 1'
_symmetry_space_group_name_H-M 'P -1'
_atom_sites_solution_hydrogens difmap
_atom_sites_solution_primary direct
_atom_sites_solution_secondary difmap
_audit_creation_method SHELXL-97
_cell_angle_alpha 92.4460(10)
_cell_angle_beta 113.5820(10)
_cell_angle_gamma 100.2740(10)
_cell_formula_units_Z 1
_cell_length_a 9.6144(9)
_cell_length_b 11.7260(11)
_cell_length_c 11.8691(11)
_cell_measurement_reflns_used 4566
_cell_measurement_temperature 100(2)
_cell_measurement_theta_max 55.9
_cell_measurement_theta_min 4.7
_cell_volume 1197.01(19)
_computing_cell_refinement 'SAINT (Bruker, 2005)'
_computing_data_collection 'SMART (Bruker, 2005)'
_computing_data_reduction 'SAINT (Bruker, 2005)'
_computing_molecular_graphics 'SHELXTL (Sheldrick, 2008)'
_computing_publication_material 'SHELXTL (Sheldrick, 2008)'
_computing_structure_refinement 'SHELXL97 (Sheldrick, 2008)'
_computing_structure_solution 'SHELXS97 (Sheldrick, 2008)'
_diffrn_ambient_temperature 100(2)
_diffrn_measured_fraction_theta_full 0.917
_diffrn_measured_fraction_theta_max 0.917
_diffrn_measurement_device_type 'Bruker SMART'
_diffrn_measurement_method omega-scan
_diffrn_radiation_monochromator graphite
_diffrn_radiation_source 'fine-focus sealed tube'
_diffrn_radiation_type MoK\a
_diffrn_radiation_wavelength 0.71073
_diffrn_reflns_av_R_equivalents 0.0097
_diffrn_reflns_av_sigmaI/netI 0.0187
_diffrn_reflns_limit_h_max 12
_diffrn_reflns_limit_h_min -11
_diffrn_reflns_limit_k_max 15
_diffrn_reflns_limit_k_min -14
_diffrn_reflns_limit_l_max 8
_diffrn_reflns_limit_l_min -15
_diffrn_reflns_number 7584
_diffrn_reflns_theta_full 27.50
_diffrn_reflns_theta_max 27.50
_diffrn_reflns_theta_min 2.75
_exptl_absorpt_coefficient_mu 2.045
_exptl_absorpt_correction_T_max 0.8216
_exptl_absorpt_correction_T_min 0.4278
_exptl_absorpt_correction_type multi-scan
_exptl_absorpt_process_details '(SADABS; Bruker, 2005)'
_exptl_crystal_colour orange
_exptl_crystal_density_diffrn 2.169
_exptl_crystal_density_method 'not measured'
_exptl_crystal_description block
_exptl_crystal_F_000 780
_exptl_crystal_size_max 0.50
_exptl_crystal_size_mid 0.24
_exptl_crystal_size_min 0.10
_refine_diff_density_max 0.362
_refine_diff_density_min -0.421
_refine_ls_extinction_coef 0.0004(2)
_refine_ls_extinction_expression Fc^*^=kFc[1+0.001xFc^2^\l^3^/sin(2\q)]^-1/4^
_refine_ls_extinction_method 'SHELXL97 (Sheldrick, 2008)'
_refine_ls_goodness_of_fit_ref 1.064
_refine_ls_hydrogen_treatment constr
_refine_ls_matrix_type full
_refine_ls_number_parameters 396
_refine_ls_number_reflns 5049
_refine_ls_number_restraints 39
_refine_ls_restrained_S_all 1.061
_refine_ls_R_factor_all 0.0259
_refine_ls_R_factor_gt 0.0224
_refine_ls_shift/su_max 0.001
_refine_ls_shift/su_mean 0.000
_refine_ls_structure_factor_coef Fsqd
_refine_ls_weighting_details 'calc w=1/[\s^2^(Fo^2^)+(0.0224P)^2^+1.1216P] where P=(Fo^2^+2Fc^2^)/3'
_refine_ls_weighting_scheme calc
_refine_ls_wR_factor_gt 0.0542
_refine_ls_wR_factor_ref 0.0565
_reflns_number_gt 4621
_reflns_number_total 5049
_reflns_threshold_expression I>2\s(I)
_cod_data_source_file br2141.cif
_cod_data_source_block I
_cod_database_code 2225447
_cod_database_fobs_code 2225447

loop_
_symmetry_equiv_pos_as_xyz
'x, y, z'
'-x, -y, -z'

loop_
_atom_site_type_symbol
_atom_site_label
_atom_site_fract_x
_atom_site_fract_y
_atom_site_fract_z
_atom_site_U_iso_or_equiv
_atom_site_adp_type
_atom_site_calc_flag
_atom_site_refinement_flags
_atom_site_occupancy
_atom_site_disorder_assembly
_atom_site_disorder_group
V V1 0.32866(3) 0.49894(2) 0.49773(3) 0.00662(7) Uani d . 1 . .
V V2 0.36691(3) 0.43084(2) 0.25206(3) 0.00734(7) Uani d . 1 . .
V V3 0.52081(3) 0.31293(2) 0.62715(3) 0.00707(7) Uani d . 1 . .
V V4 0.22632(3) 0.24259(2) 0.37700(3) 0.00789(7) Uani d . 1 . .
V V5 0.54694(3) 0.24381(3) 0.38087(3) 0.00819(7) Uani d . 1 . .
Na Na1 0.68380(9) 0.20347(7) -0.04171(7) 0.01458(16) Uani d . 1 . .
Na Na2 0.00968(8) -0.06905(6) 0.36995(7) 0.01258(15) Uani d . 1 . .
Na Na3 0.20510(8) 0.51845(6) -0.09634(7) 0.01183(15) Uani d . 1 . .
O O1 0.30955(15) 0.47278(11) 0.11639(11) 0.0112(3) Uani d . 1 . .
O O2 0.57790(15) 0.27004(11) 0.76214(12) 0.0117(3) Uani d . 1 . .
O O3 0.06723(14) 0.14613(11) 0.33464(12) 0.0116(3) Uani d . 1 . .
O O4 0.43595(14) 0.44985(10) 0.65664(11) 0.0074(2) Uani d . 1 . .
O O5 0.30505(14) 0.54867(10) 0.34087(11) 0.0078(2) Uani d . 1 . .
O O6 0.32409(14) 0.22657(10) 0.54530(11) 0.0089(2) Uani d . 1 . .
O O7 0.60556(14) 0.22842(10) 0.54878(11) 0.0089(2) Uani d . 1 . .
O O8 0.47848(14) 0.32382(10) 0.24227(11) 0.0091(2) Uani d . 1 . .
O O9 0.19622(14) 0.32182(10) 0.23905(11) 0.0091(2) Uani d . 1 . .
O O10 0.17201(14) 0.38447(10) 0.44432(11) 0.0092(2) Uani d . 1 . .
O O11 0.35146(14) 0.16030(10) 0.34055(11) 0.0093(2) Uani d . 1 . .
O O12 0.45138(13) 0.38945(10) 0.44775(11) 0.0072(2) Uani d . 1 . .
O O13 0.72840(14) 0.38759(11) 0.45042(11) 0.0091(2) Uani d . 1 . .
O O14 0.63150(15) 0.15212(11) 0.34249(12) 0.0134(3) Uani d . 1 . .
O O15 0.08001(15) 0.64704(12) -0.03043(12) 0.0139(3) Uani d D 1 . .
O O16 0.43615(15) 0.66748(12) -0.03469(12) 0.0136(3) Uani d D 1 . .
O O17 0.13702(16) 0.61325(13) -0.27889(12) 0.0163(3) Uani d D 1 . .
O O18 0.31590(15) 0.38521(11) -0.16898(12) 0.0128(3) Uani d D 1 . .
O O19 -0.03436(15) 0.37867(12) -0.19183(12) 0.0139(3) Uani d D 1 . .
O O20 -0.18096(15) -0.01604(11) 0.42273(12) 0.0117(3) Uani d D 1 . .
O O21 0.76870(16) 0.15411(13) 0.15731(13) 0.0178(3) Uani d D 1 . .
O O22 -0.20085(16) -0.14460(12) 0.17792(13) 0.0178(3) Uani d D 1 . .
O O23 0.23048(15) -0.07292(11) 0.33278(12) 0.0128(3) Uani d D 1 . .
O O24 0.01105(16) -0.26635(12) 0.41579(13) 0.0163(3) Uani d D 1 . .
O O25 0.83366(19) 0.08376(13) -0.08832(14) 0.0236(3) Uani d D 1 . .
O O26 0.47074(19) 0.03597(14) -0.12596(16) 0.0294(4) Uani d D 1 . .
O O27 0.8411(2) -0.14147(13) -0.03821(14) 0.0281(4) Uani d D 1 . .
H H15A 0.0004(18) 0.657(2) -0.0896(15) 0.0406(17) Uiso d D 1 . .
H H15B 0.055(3) 0.642(2) 0.0294(14) 0.0406(17) Uiso d D 1 . .
H H16A 0.459(3) 0.670(2) -0.0956(14) 0.0406(17) Uiso d D 1 . .
H H16B 0.509(2) 0.646(2) 0.0210(16) 0.0406(17) Uiso d D 1 . .
H H17A 0.178(2) 0.601(3) -0.3279(17) 0.0406(17) Uiso d D 1 . .
H H17B 0.0421(8) 0.605(3) -0.3240(18) 0.0406(17) Uiso d D 1 . .
H H18A 0.349(3) 0.402(2) -0.2226(19) 0.0406(17) Uiso d D 1 . .
H H18B 0.273(3) 0.3144(7) -0.187(2) 0.0406(17) Uiso d D 1 . .
H H19A -0.112(2) 0.404(2) -0.2358(18) 0.0406(17) Uiso d D 1 . .
H H19B -0.020(3) 0.334(2) -0.2412(17) 0.0406(17) Uiso d D 1 . .
H H20A -0.238(2) 0.0307(16) 0.391(2) 0.0406(17) Uiso d D 1 . .
H H20B -0.241(2) -0.0771(13) 0.423(3) 0.0406(17) Uiso d D 1 . .
H H21A 0.8521(17) 0.131(2) 0.191(2) 0.0406(17) Uiso d D 1 . .
H H21B 0.785(3) 0.2171(14) 0.201(2) 0.0406(17) Uiso d D 1 . .
H H22A -0.202(3) -0.148(2) 0.1070(11) 0.0406(17) Uiso d D 1 . .
H H22B -0.279(2) -0.118(2) 0.170(2) 0.0406(17) Uiso d D 1 . .
H H23A 0.287(2) -0.0058(9) 0.351(2) 0.0406(17) Uiso d D 1 . .
H H23B 0.287(2) -0.1167(16) 0.373(2) 0.0406(17) Uiso d D 1 . .
H H24A 0.0900(17) -0.291(2) 0.460(2) 0.0406(17) Uiso d D 1 . .
H H24B -0.0612(19) -0.304(2) 0.431(2) 0.0406(17) Uiso d D 1 . .
H H25A 0.824(3) 0.085(2) -0.1616(8) 0.0406(17) Uiso d D 1 . .
H H25B 0.9284(10) 0.109(2) -0.0442(18) 0.0406(17) Uiso d D 1 . .
H H26A 0.410(3) -0.0259(12) -0.128(3) 0.0406(17) Uiso d D 1 . .
H H26B 0.519(3) 0.015(2) -0.166(2) 0.0406(17) Uiso d D 1 . .
H H27A 0.804(3) -0.1880(16) -0.1037(13) 0.0406(17) Uiso d D 1 . .
H H27B 0.827(3) -0.0763(10) -0.061(2) 0.0406(17) Uiso d D 1 . .

loop_
_atom_site_aniso_label
_atom_site_aniso_U_11
_atom_site_aniso_U_22
_atom_site_aniso_U_33
_atom_site_aniso_U_12
_atom_site_aniso_U_13
_atom_site_aniso_U_23
V1 0.00643(14) 0.00731(14) 0.00662(14) 0.00154(11) 0.00308(11) 0.00185(11)
V2 0.00903(14) 0.00742(14) 0.00493(14) 0.00141(11) 0.00236(11) 0.00133(10)
V3 0.00797(14) 0.00698(14) 0.00611(14) 0.00169(11) 0.00257(11) 0.00235(10)
V4 0.00671(14) 0.00731(14) 0.00883(15) 0.00045(11) 0.00281(11) 0.00129(11)
V5 0.00842(14) 0.00770(14) 0.00935(15) 0.00218(11) 0.00441(12) 0.00113(11)
Na1 0.0139(4) 0.0171(4) 0.0115(4) 0.0026(3) 0.0042(3) 0.0041(3)
Na2 0.0119(4) 0.0134(3) 0.0121(4) 0.0025(3) 0.0049(3) 0.0001(3)
Na3 0.0108(3) 0.0148(3) 0.0101(4) 0.0029(3) 0.0044(3) 0.0030(3)
O1 0.0128(6) 0.0117(6) 0.0076(6) 0.0016(5) 0.0031(5) 0.0019(5)
O2 0.0140(6) 0.0114(6) 0.0107(6) 0.0031(5) 0.0055(5) 0.0040(5)
O3 0.0094(6) 0.0107(6) 0.0129(6) 0.0007(5) 0.0032(5) 0.0025(5)
O4 0.0078(6) 0.0085(6) 0.0068(6) 0.0017(5) 0.0041(5) 0.0017(4)
O5 0.0076(6) 0.0093(6) 0.0063(6) 0.0020(5) 0.0026(5) 0.0022(4)
O6 0.0081(6) 0.0089(6) 0.0095(6) 0.0004(5) 0.0037(5) 0.0028(5)
O7 0.0101(6) 0.0080(6) 0.0096(6) 0.0026(5) 0.0046(5) 0.0023(5)
O8 0.0107(6) 0.0101(6) 0.0078(6) 0.0022(5) 0.0051(5) 0.0013(5)
O9 0.0088(6) 0.0087(6) 0.0083(6) 0.0010(5) 0.0026(5) 0.0013(5)
O10 0.0072(6) 0.0107(6) 0.0095(6) 0.0014(5) 0.0034(5) 0.0019(5)
O11 0.0105(6) 0.0080(6) 0.0093(6) 0.0015(5) 0.0040(5) 0.0013(5)
O12 0.0078(6) 0.0081(5) 0.0066(6) 0.0017(5) 0.0038(5) 0.0023(4)
O13 0.0084(6) 0.0117(6) 0.0085(6) 0.0030(5) 0.0043(5) 0.0027(5)
O14 0.0154(7) 0.0131(6) 0.0150(7) 0.0057(5) 0.0085(5) 0.0029(5)
O15 0.0127(6) 0.0182(7) 0.0114(7) 0.0040(5) 0.0053(5) 0.0026(5)
O16 0.0102(6) 0.0210(7) 0.0104(6) 0.0048(5) 0.0045(5) 0.0038(5)
O17 0.0118(6) 0.0279(8) 0.0114(7) 0.0073(6) 0.0057(5) 0.0055(6)
O18 0.0137(7) 0.0141(6) 0.0124(7) 0.0023(5) 0.0073(5) 0.0025(5)
O19 0.0105(6) 0.0175(7) 0.0132(7) 0.0040(5) 0.0040(5) 0.0021(5)
O20 0.0114(6) 0.0105(6) 0.0141(7) 0.0019(5) 0.0060(5) 0.0039(5)
O21 0.0152(7) 0.0238(7) 0.0142(7) 0.0064(6) 0.0049(6) 0.0050(6)
O22 0.0181(7) 0.0187(7) 0.0145(7) 0.0034(6) 0.0046(6) 0.0019(6)
O23 0.0132(6) 0.0101(6) 0.0160(7) 0.0040(5) 0.0060(5) 0.0039(5)
O24 0.0136(7) 0.0182(7) 0.0166(7) 0.0032(5) 0.0056(6) 0.0052(5)
O25 0.0362(9) 0.0216(7) 0.0160(7) 0.0114(7) 0.0117(7) 0.0039(6)
O26 0.0223(8) 0.0300(9) 0.0292(9) -0.0075(7) 0.0096(7) -0.0008(7)
O27 0.0489(10) 0.0138(7) 0.0126(7) -0.0018(7) 0.0074(7) -0.0008(6)

loop_
_atom_type_symbol
_atom_type_description
_atom_type_scat_dispersion_real
_atom_type_scat_dispersion_imag
_atom_type_scat_source
H H 0.0000 0.0000 'International Tables Vol C Tables 4.2.6.8 and 6.1.1.4'
O O 0.0106 0.0060 'International Tables Vol C Tables 4.2.6.8 and 6.1.1.4'
Na Na 0.0362 0.0249 'International Tables Vol C Tables 4.2.6.8 and 6.1.1.4'
V V 0.3005 0.5294 'International Tables Vol C Tables 4.2.6.8 and 6.1.1.4'

loop_
_geom_angle_atom_site_label_1
_geom_angle_atom_site_label_2
_geom_angle_atom_site_label_3
_geom_angle_site_symmetry_1
_geom_angle_site_symmetry_3
_geom_angle
_geom_angle_publ_flag
O13 V1 O10 2_666 . 106.37(6) ?
O13 V1 O5 2_666 . 96.99(6) ?
O10 V1 O5 . . 97.54(6) ?
O13 V1 O4 2_666 . 97.07(6) ?
O10 V1 O4 . . 96.89(6) ?
O5 V1 O4 . . 156.12(5) ?
O13 V1 O12 2_666 . 165.75(6) ?
O10 V1 O12 . . 87.88(5) ?
O5 V1 O12 . . 80.69(5) ?
O4 V1 O12 . . 80.93(5) ?
O13 V1 O12 2_666 2_666 87.52(5) ?
O10 V1 O12 . 2_666 166.10(5) ?
O5 V1 O12 . 2_666 80.97(5) ?
O4 V1 O12 . 2_666 80.46(5) ?
O12 V1 O12 . 2_666 78.23(5) ?
O13 V1 V4 2_666 . 145.10(4) ?
O10 V1 V4 . . 38.74(4) ?
O5 V1 V4 . . 89.49(4) ?
O4 V1 V4 . . 89.95(4) ?
O12 V1 V4 . . 49.15(3) ?
O12 V1 V4 2_666 . 127.38(3) ?
O13 V1 V5 2_666 2_666 38.74(4) ?
O10 V1 V5 . 2_666 145.11(4) ?
O5 V1 V5 . 2_666 89.73(4) ?
O4 V1 V5 . 2_666 89.25(4) ?
O12 V1 V5 . 2_666 127.01(3) ?
O12 V1 V5 2_666 2_666 48.78(3) ?
V4 V1 V5 . 2_666 176.157(13) ?
O1 V2 O8 . . 102.98(6) ?
O1 V2 O9 . . 102.33(6) ?
O8 V2 O9 . . 94.90(6) ?
O1 V2 O4 . 2_666 100.68(6) ?
O8 V2 O4 . 2_666 90.06(5) ?
O9 V2 O4 . 2_666 154.69(5) ?
O1 V2 O5 . . 100.31(6) ?
O8 V2 O5 . . 154.79(5) ?
O9 V2 O5 . . 89.42(5) ?
O4 V2 O5 2_666 . 76.19(5) ?
O1 V2 O12 . . 174.83(6) ?
O8 V2 O12 . . 80.85(5) ?
O9 V2 O12 . . 80.63(5) ?
O4 V2 O12 2_666 . 75.68(5) ?
O5 V2 O12 . . 75.36(5) ?
O1 V2 V3 . 2_666 90.43(5) ?
O8 V2 V3 . 2_666 129.81(4) ?
O9 V2 V3 . 2_666 129.49(4) ?
O4 V2 V3 2_666 2_666 39.76(3) ?
O5 V2 V3 . 2_666 40.07(4) ?
O12 V2 V3 . 2_666 84.43(3) ?
O1 V2 V5 . . 135.86(5) ?
O8 V2 V5 . . 33.14(4) ?
O9 V2 V5 . . 83.38(4) ?
O4 V2 V5 2_666 . 87.43(4) ?
O5 V2 V5 . . 123.65(4) ?
O12 V2 V5 . . 48.30(3) ?
V3 V2 V5 2_666 . 119.735(13) ?
O1 V2 V4 . . 135.06(5) ?
O8 V2 V4 . . 83.55(4) ?
O9 V2 V4 . . 32.92(4) ?
O4 V2 V4 2_666 . 123.96(4) ?
O5 V2 V4 . . 86.79(4) ?
O12 V2 V4 . . 48.31(3) ?
V3 V2 V4 2_666 . 119.559(13) ?
V5 V2 V4 . . 58.915(11) ?
O2 V3 O6 . . 103.48(6) ?
O2 V3 O7 . . 102.71(6) ?
O6 V3 O7 . . 95.00(6) ?
O2 V3 O4 . . 100.39(6) ?
O6 V3 O4 . . 89.99(5) ?
O7 V3 O4 . . 154.50(5) ?
O2 V3 O5 . 2_666 99.91(6) ?
O6 V3 O5 . 2_666 154.60(5) ?
O7 V3 O5 . 2_666 89.34(5) ?
O4 V3 O5 . 2_666 76.10(5) ?
O2 V3 O12 . . 174.75(6) ?
O6 V3 O12 . . 80.41(5) ?
O7 V3 O12 . . 80.28(5) ?
O4 V3 O12 . . 75.92(5) ?
O5 V3 O12 2_666 . 75.68(5) ?
O2 V3 V2 . 2_666 90.00(5) ?
O6 V3 V2 . 2_666 129.69(4) ?
O7 V3 V2 . 2_666 129.37(4) ?
O4 V3 V2 . 2_666 39.71(4) ?
O5 V3 V2 2_666 2_666 40.03(3) ?
O12 V3 V2 . 2_666 84.78(3) ?
O2 V3 V5 . . 135.29(5) ?
O6 V3 V5 . . 83.08(4) ?
O7 V3 V5 . . 32.82(4) ?
O4 V3 V5 . . 124.04(4) ?
O5 V3 V5 2_666 . 87.26(4) ?
O12 V3 V5 . . 48.14(3) ?
V2 V3 V5 2_666 . 119.925(12) ?
O3 V4 O11 . . 102.05(6) ?
O3 V4 O9 . . 103.67(6) ?
O11 V4 O9 . . 91.64(6) ?
O3 V4 O6 . . 101.25(6) ?
O11 V4 O6 . . 91.17(6) ?
O9 V4 O6 . . 153.74(5) ?
O3 V4 O10 . . 101.85(6) ?
O11 V4 O10 . . 156.05(5) ?
O9 V4 O10 . . 84.06(5) ?
O6 V4 O10 . . 82.86(5) ?
O3 V4 O12 . . 175.93(6) ?
O11 V4 O12 . . 81.69(5) ?
O9 V4 O12 . . 77.65(5) ?
O6 V4 O12 . . 76.94(5) ?
O10 V4 O12 . . 74.37(5) ?
O3 V4 V5 . . 134.88(5) ?
O11 V4 V5 . . 32.84(4) ?
O9 V4 V5 . . 84.37(4) ?
O6 V4 V5 . . 83.93(4) ?
O10 V4 V5 . . 123.22(4) ?
O12 V4 V5 . . 48.85(3) ?
O3 V4 V1 . . 133.22(5) ?
O11 V4 V1 . . 124.69(4) ?
O9 V4 V1 . . 78.79(4) ?
O6 V4 V1 . . 78.18(4) ?
O10 V4 V1 . . 31.37(3) ?
O12 V4 V1 . . 43.00(3) ?
V5 V4 V1 . . 91.854(11) ?
O3 V4 V2 . . 135.91(5) ?
O11 V4 V2 . . 81.71(4) ?
O9 V4 V2 . . 32.43(4) ?
O6 V4 V2 . . 122.73(4) ?
O10 V4 V2 . . 82.14(4) ?
O12 V4 V2 . . 45.79(3) ?
V5 V4 V2 . . 60.407(10) ?
V1 V4 V2 . . 61.458(11) ?
O14 V5 O11 . . 103.91(6) ?
O14 V5 O7 . . 101.10(6) ?
O11 V5 O7 . . 91.89(6) ?
O14 V5 O8 . . 103.41(6) ?
O11 V5 O8 . . 91.81(6) ?
O7 V5 O8 . . 153.53(5) ?
O14 V5 O13 . . 99.72(6) ?
O11 V5 O13 . . 156.35(5) ?
O7 V5 O13 . . 82.59(5) ?
O8 V5 O13 . . 83.57(5) ?
O14 V5 O12 . . 173.77(6) ?
O11 V5 O12 . . 82.18(5) ?
O7 V5 O12 . . 77.12(5) ?
O8 V5 O12 . . 77.44(5) ?
O13 V5 O12 . . 74.17(5) ?
O14 V5 V4 . . 137.06(5) ?
O11 V5 V4 . . 33.16(4) ?
O7 V5 V4 . . 84.53(4) ?
O8 V5 V4 . . 84.34(4) ?
O13 V5 V4 . . 123.19(4) ?
O12 V5 V4 . . 49.02(3) ?
O14 V5 V1 . 2_666 130.92(5) ?
O11 V5 V1 . 2_666 125.15(4) ?
O7 V5 V1 . 2_666 77.89(4) ?
O8 V5 V1 . 2_666 78.58(4) ?
O13 V5 V1 . 2_666 31.20(3) ?
O12 V5 V1 . 2_666 42.97(3) ?
V4 V5 V1 . 2_666 91.989(11) ?
O14 V5 V2 . . 135.42(5) ?
O11 V5 V2 . . 82.17(4) ?
O7 V5 V2 . . 123.05(4) ?
O8 V5 V2 . . 32.07(4) ?
O13 V5 V2 . . 81.70(3) ?
O12 V5 V2 . . 45.93(3) ?
V4 V5 V2 . . 60.678(10) ?
V1 V5 V2 2_666 . 61.445(11) ?
O14 V5 V3 . . 132.95(5) ?
O11 V5 V3 . . 81.93(4) ?
O7 V5 V3 . . 31.95(4) ?
O8 V5 V3 . . 123.26(4) ?
O13 V5 V3 . . 81.33(4) ?
O12 V5 V3 . . 45.82(3) ?
V4 V5 V3 . . 60.666(9) ?
V1 V5 V3 2_666 . 61.256(9) ?
V2 V5 V3 . . 91.526(12) ?
O21 Na1 O2 . 1_554 172.30(6) ?
O21 Na1 O25 . . 90.19(6) ?
O2 Na1 O25 1_554 . 97.51(6) ?
O21 Na1 O16 . 2_665 83.28(5) ?
O2 Na1 O16 1_554 2_665 89.04(5) ?
O25 Na1 O16 . 2_665 171.59(6) ?
O21 Na1 O26 . . 93.99(6) ?
O2 Na1 O26 1_554 . 86.67(6) ?
O25 Na1 O26 . . 86.32(6) ?
O16 Na1 O26 2_665 . 99.38(6) ?
O21 Na1 O15 . 2_665 87.34(5) ?
O2 Na1 O15 1_554 2_665 93.26(5) ?
O25 Na1 O15 . 2_665 84.44(6) ?
O16 Na1 O15 2_665 2_665 89.94(5) ?
O26 Na1 O15 . 2_665 170.67(6) ?
O21 Na1 Na3 . 2_665 85.15(4) ?
O2 Na1 Na3 1_554 2_665 89.87(4) ?
O25 Na1 Na3 . 2_665 129.08(5) ?
O16 Na1 Na3 2_665 2_665 45.25(4) ?
O26 Na1 Na3 . 2_665 144.54(5) ?
O15 Na1 Na3 2_665 2_665 44.75(4) ?
O20 Na2 O23 . . 165.69(6) ?
O20 Na2 O22 . . 83.88(5) ?
O23 Na2 O22 . . 104.40(6) ?
O20 Na2 O20 . 2_556 83.96(5) ?
O23 Na2 O20 . 2_556 87.70(5) ?
O22 Na2 O20 . 2_556 167.80(6) ?
O20 Na2 O24 . . 104.87(5) ?
O23 Na2 O24 . . 87.28(5) ?
O22 Na2 O24 . . 88.00(5) ?
O20 Na2 O24 2_556 . 94.22(5) ?
O20 Na2 O3 . . 84.71(5) ?
O23 Na2 O3 . . 82.43(5) ?
O22 Na2 O3 . . 99.54(5) ?
O20 Na2 O3 2_556 . 80.26(5) ?
O24 Na2 O3 . . 168.48(5) ?
O20 Na2 Na2 . 2_556 42.66(4) ?
O23 Na2 Na2 . 2_556 128.01(5) ?
O22 Na2 Na2 . 2_556 126.53(5) ?
O20 Na2 Na2 2_556 2_556 41.30(3) ?
O24 Na2 Na2 . 2_556 102.74(5) ?
O3 Na2 Na2 . 2_556 79.83(4) ?
O18 Na3 O15 . . 176.93(6) ?
O18 Na3 O19 . . 86.84(5) ?
O15 Na3 O19 . . 90.19(5) ?
O18 Na3 O17 . . 93.73(5) ?
O15 Na3 O17 . . 85.47(5) ?
O19 Na3 O17 . . 89.84(5) ?
O18 Na3 O16 . . 91.43(5) ?
O15 Na3 O16 . . 91.37(5) ?
O19 Na3 O16 . . 170.38(6) ?
O17 Na3 O16 . . 80.82(5) ?
O18 Na3 O1 . . 94.70(5) ?
O15 Na3 O1 . . 86.72(5) ?
O19 Na3 O1 . . 102.83(5) ?
O17 Na3 O1 . . 165.13(6) ?
O16 Na3 O1 . . 86.74(5) ?
O18 Na3 Na1 . 2_665 136.94(4) ?
O15 Na3 Na1 . 2_665 45.90(4) ?
O19 Na3 Na1 . 2_665 135.65(4) ?
O17 Na3 Na1 . 2_665 81.97(4) ?
O16 Na3 Na1 . 2_665 45.52(4) ?
O1 Na3 Na1 . 2_665 83.50(4) ?
V2 O1 Na3 . . 174.54(8) ?
V3 O2 Na1 . 1_556 174.33(8) ?
V4 O3 Na2 . . 132.53(7) ?
V1 O4 V2 . 2_666 107.65(6) ?
V1 O4 V3 . . 107.11(6) ?
V2 O4 V3 2_666 . 100.53(5) ?
V1 O5 V2 . . 107.67(6) ?
V1 O5 V3 . 2_666 107.41(6) ?
V2 O5 V3 . 2_666 99.89(5) ?
V3 O6 V4 . . 115.52(6) ?
V3 O7 V5 . . 115.23(6) ?
V2 O8 V5 . . 114.79(6) ?
V2 O9 V4 . . 114.65(6) ?
V1 O10 V4 . . 109.89(6) ?
V5 O11 V4 . . 114.00(6) ?
V1 O12 V1 . 2_666 101.77(5) ?
V1 O12 V2 . . 93.61(5) ?
V1 O12 V2 2_666 . 93.48(5) ?
V1 O12 V3 . . 93.23(5) ?
V1 O12 V3 2_666 . 93.28(5) ?
V2 O12 V3 . . 169.21(6) ?
V1 O12 V5 . . 169.98(6) ?
V1 O12 V5 2_666 . 88.26(4) ?
V2 O12 V5 . . 85.77(4) ?
V3 O12 V5 . . 86.05(4) ?
V1 O12 V4 . . 87.85(4) ?
V1 O12 V4 2_666 . 170.38(6) ?
V2 O12 V4 . . 85.91(4) ?
V3 O12 V4 . . 86.02(4) ?
V5 O12 V4 . . 82.12(4) ?
V1 O13 V5 2_666 . 110.05(6) ?
Na3 O15 Na1 . 2_665 89.35(5) ?
Na3 O15 H15A . . 111.5(18) ?
Na1 O15 H15A 2_665 . 119.1(19) ?
Na3 O15 H15B . . 126.4(18) ?
Na1 O15 H15B 2_665 . 105.9(19) ?
Na3 O16 Na1 . 2_665 89.23(5) ?
Na3 O16 H16A . . 106.5(19) ?
Na1 O16 H16A 2_665 . 129.7(17) ?
Na3 O16 H16B . . 108.6(19) ?
Na1 O16 H16B 2_665 . 114.1(17) ?
Na3 O17 H17A . . 118.5(18) ?
Na3 O17 H17B . . 116.8(18) ?
Na3 O18 H18A . . 120.3(18) ?
Na3 O18 H18B . . 120.2(18) ?
Na3 O19 H19A . . 116.6(19) ?
Na3 O19 H19B . . 103.9(19) ?
Na2 O20 Na2 . 2_556 96.04(5) ?
Na2 O20 H20A . . 128.0(19) ?
Na2 O20 H20A 2_556 . 107.5(19) ?
Na2 O20 H20B . . 108.1(18) ?
Na2 O20 H20B 2_556 . 110.5(19) ?
Na1 O21 H21A . . 122(2) ?
Na1 O21 H21B . . 103.8(19) ?
Na2 O22 H22A . . 128.5(18) ?
Na2 O22 H22B . . 111.2(18) ?
Na2 O23 H23A . . 109.7(19) ?
Na2 O23 H23B . . 115.3(19) ?
Na2 O24 H24A . . 125.2(18) ?
Na2 O24 H24B . . 119.5(17) ?
Na1 O25 H25A . . 111.3(19) ?
Na1 O25 H25B . . 110.5(19) ?
Na1 O26 H26A . . 159(2) ?
Na1 O26 H26B . . 85.0(17) ?

loop_
_geom_bond_atom_site_label_1
_geom_bond_atom_site_label_2
_geom_bond_site_symmetry_2
_geom_bond_distance
_geom_bond_publ_flag
V1 O13 2_666 1.7061(12) ?
V1 O10 . 1.7071(12) ?
V1 O5 . 1.9130(12) ?
V1 O4 . 1.9237(12) ?
V1 O12 . 2.1042(12) ?
V1 O12 2_666 2.1094(12) ?
V1 V4 . 3.0832(5) ?
V1 V5 2_666 3.0935(5) ?
V2 O1 . 1.6102(13) ?
V2 O8 . 1.8184(12) ?
V2 O9 . 1.8393(12) ?
V2 O4 2_666 2.0014(12) ?
V2 O5 . 2.0110(12) ?
V2 O12 . 2.2400(12) ?
V2 V3 2_666 3.0798(5) ?
V2 V5 . 3.1090(4) ?
V2 V4 . 3.1173(4) ?
V3 O2 . 1.6078(13) ?
V3 O6 . 1.8191(12) ?
V3 O7 . 1.8240(12) ?
V3 O4 . 2.0034(12) ?
V3 O5 2_666 2.0126(12) ?
V3 O12 . 2.2414(12) ?
V3 V2 2_666 3.0798(5) ?
V3 V5 . 3.1181(5) ?
V4 O3 . 1.6095(13) ?
V4 O11 . 1.8333(12) ?
V4 O9 . 1.8640(13) ?
V4 O6 . 1.8713(13) ?
V4 O10 . 2.0516(13) ?
V4 O12 . 2.3337(12) ?
V4 V5 . 3.0620(5) ?
V5 O14 . 1.6095(13) ?
V5 O11 . 1.8177(13) ?
V5 O7 . 1.8682(13) ?
V5 O8 . 1.8722(13) ?
V5 O13 . 2.0609(13) ?
V5 O12 . 2.3278(12) ?
V5 V1 2_666 3.0935(5) ?
Na1 O21 . 2.3073(16) ?
Na1 O2 1_554 2.3682(14) ?
Na1 O25 . 2.3760(17) ?
Na1 O16 2_665 2.4051(15) ?
Na1 O26 . 2.4108(17) ?
Na1 O15 2_665 2.4205(16) ?
Na1 Na3 2_665 3.3703(11) ?
Na2 O20 . 2.3303(15) ?
Na2 O23 . 2.3419(15) ?
Na2 O22 . 2.3608(16) ?
Na2 O20 2_556 2.3926(15) ?
Na2 O24 . 2.4003(15) ?
Na2 O3 . 2.5741(15) ?
Na2 Na2 2_556 3.5112(15) ?
Na3 O18 . 2.3522(15) ?
Na3 O15 . 2.3730(15) ?
Na3 O19 . 2.3831(15) ?
Na3 O17 . 2.3852(15) ?
Na3 O16 . 2.3937(16) ?
Na3 O1 . 2.4391(14) ?
Na3 Na1 2_665 3.3704(11) ?
O2 Na1 1_556 2.3682(14) ?
O4 V2 2_666 2.0014(12) ?
O5 V3 2_666 2.0126(12) ?
O12 V1 2_666 2.1094(12) ?
O13 V1 2_666 1.7061(12) ?
O15 Na1 2_665 2.4205(16) ?
O16 Na1 2_665 2.4051(15) ?
O20 Na2 2_556 2.3926(15) ?

loop_
_geom_hbond_atom_site_label_D
_geom_hbond_atom_site_label_H
_geom_hbond_atom_site_label_A
_geom_hbond_site_symmetry_A
_geom_hbond_distance_DH
_geom_hbond_distance_HA
_geom_hbond_distance_DA
_geom_hbond_angle_DHA
_geom_hbond_publ_flag
O15 H15A O9 2_565 0.84(2) 2.07(2) 2.912(2) 178(2) n
O15 H15B O19 2_565 0.84(2) 2.04(2) 2.862(2) 169(3) y
O16 H16A O8 2_665 0.84(2) 2.06(2) 2.892(2) 178(3) n
O16 H16B O18 2_665 0.84(2) 1.99(2) 2.820(2) 171(2) y
O17 H17A O13 2_665 0.84(2) 1.99(2) 2.816(2) 166(3) y
O17 H17B O10 2_565 0.84(2) 2.01(2) 2.837(2) 168(3) y
O18 H18A O4 1_554 0.84(3) 1.98(3) 2.815(2) 176(2) y
O18 H18B O22 2 0.84(2) 2.01(2) 2.822(2) 164(2) y
O19 H19A O5 2_565 0.84(2) 1.97(2) 2.804(2) 175(2) y
O19 H19B O24 2 0.84(2) 2.23(2) 3.022(2) 158(2) n
O20 H20A O14 1_455 0.84(2) 2.02(2) 2.846(2) 170(2) y
O20 H20B O6 2_556 0.84(2) 1.91(2) 2.724(2) 164(2) y
O21 H21A O3 1_655 0.84(2) 2.06(2) 2.821(2) 150(2) n
O21 H21B O17 2_665 0.84(2) 2.03(2) 2.843(2) 162(2) n
O22 H22A O27 1_455 0.84(2) 1.93(2) 2.752(2) 168(2) y
O22 H22B O26 2 0.84(2) 2.12(2) 2.950(3) 170(2) n
O23 H23A O11 . 0.84(2) 1.96(2) 2.756(2) 158(2) n
O23 H23B O7 2_656 0.84(2) 1.86(2) 2.694(2) 173(2) y
O24 H24A O13 2_656 0.84(2) 2.19(2) 3.016(2) 168(2) n
O24 H24B O10 2_556 0.84(2) 2.29(2) 3.072(2) 155(2) n
O25 H25A O23 2_655 0.84(2) 1.88(2) 2.706(2) 170(3) y
O25 H25B O27 2_755 0.84(2) 1.99(2) 2.810(3) 167(2) y
O26 H26A O21 2_655 0.84(2) 1.97(2) 2.796(2) 167(3) y
O26 H26B O14 2_655 0.84(3) 2.56(2) 3.026(2) 116(2) n
O27 H27A O9 2_655 0.84(2) 2.20(2) 2.983(2) 156(3) n
O27 H27B O25 . 0.84(2) 1.91(2) 2.739(2) 169(2) n
